data_2209333
loop_
_publ_author_name
'\,Serife P\?inar'
'Mehmet Akkurt'
'Hasan K\"u\,c\"ukbay'
'Nihat \,Sireci'
'Orhan B\"uy\"ukg\"ung\"or'

_publ_section_title
;
 1,3-Bis(4-methylbenzyl)benzimidazolium chloride monohydrate
;
_journal_coeditor_code TK2037
_journal_issue 6
_journal_name_full 'Acta Crystallographica Section E'
_journal_page_first o2223
_journal_page_last o2225
_journal_paper_doi 10.1107/S1600536806016084
_journal_volume 62
_journal_year 2006
_chemical_formula_iupac 'C23 H23 N2 + , Cl - , H2 O'
_chemical_formula_moiety 'C23 H23 N2 + , Cl - , H2 O'
_chemical_formula_sum 'C23 H25 Cl N2 O'
_chemical_formula_weight 380.90
_chemical_name_systematic
;
1,3-Bis(4-methylbenzyl)benzimidazolium chloride monohydrate
;
_space_group_IT_number 2
_symmetry_cell_setting triclinic
_symmetry_space_group_name_Hall '-P 1'
_symmetry_space_group_name_H-M 'P -1'
_atom_sites_solution_hydrogens geom
_atom_sites_solution_primary direct
_atom_sites_solution_secondary difmap
_cell_angle_alpha 75.558(7)
_cell_angle_beta 82.798(7)
_cell_angle_gamma 73.581(7)
_cell_formula_units_Z 2
_cell_length_a 9.3636(8)
_cell_length_b 9.4834(8)
_cell_length_c 12.6509(12)
_cell_measurement_reflns_used 40476
_cell_measurement_temperature 296
_cell_measurement_theta_max 28.1
_cell_measurement_theta_min 2.3
_cell_volume 1041.70(17)
_computing_cell_refinement X-AREA
_computing_data_collection 'X-AREA (Stoe & Cie, 2002)'
_computing_data_reduction 'X-RED32 (Stoe & Cie, 2002)'
_computing_molecular_graphics 'ORTEP-3 for Windows (Farrugia, 1997)'
_computing_publication_material 'WinGX (Farrugia, 1999)'
_computing_structure_refinement 'SHELXL97 (Sheldrick, 1997)'
_computing_structure_solution 'SHELXS97 (Sheldrick, 1997)'
_diffrn_ambient_temperature 296
_diffrn_detector_area_resol_mean 6.67
_diffrn_measured_fraction_theta_full 0.962
_diffrn_measured_fraction_theta_max 0.962
_diffrn_measurement_device '2-circle goniometer'
_diffrn_measurement_device_type 'Stoe IPDS2'
_diffrn_measurement_method \w
_diffrn_radiation_monochromator 'plane graphite'
_diffrn_radiation_type 'Mo K\a'
_diffrn_radiation_wavelength 0.71073
_diffrn_reflns_av_R_equivalents 0.060
_diffrn_reflns_av_sigmaI/netI 0.037
_diffrn_reflns_limit_h_max 12
_diffrn_reflns_limit_h_min -12
_diffrn_reflns_limit_k_max 12
_diffrn_reflns_limit_k_min -12
_diffrn_reflns_limit_l_max 16
_diffrn_reflns_limit_l_min -16
_diffrn_reflns_number 23747
_diffrn_reflns_reduction_process
;
;
_diffrn_reflns_theta_full 27.7
_diffrn_reflns_theta_max 27.7
_diffrn_reflns_theta_min 2.5
_diffrn_standards_number 0
_exptl_absorpt_coefficient_mu 0.198
_exptl_absorpt_correction_T_max 0.904
_exptl_absorpt_correction_T_min 0.894
_exptl_absorpt_correction_type integration
_exptl_absorpt_process_details '(X-RED32; Stoe & Cie, 2002)'
_exptl_crystal_colour colourless
_exptl_crystal_density_diffrn 1.214
_exptl_crystal_density_method 'not measured'
_exptl_crystal_description prism
_exptl_crystal_F_000 404
_exptl_crystal_size_max 0.58
_exptl_crystal_size_mid 0.55
_exptl_crystal_size_min 0.52
_refine_diff_density_max 0.35
_refine_diff_density_min -0.17
_refine_ls_extinction_method none
_refine_ls_goodness_of_fit_ref 1.02
_refine_ls_hydrogen_treatment mixed
_refine_ls_matrix_type full
_refine_ls_number_parameters 254
_refine_ls_number_reflns 4724
_refine_ls_number_restraints 0
_refine_ls_restrained_S_all 1.02
_refine_ls_R_factor_all 0.093
_refine_ls_R_factor_gt 0.059
_refine_ls_shift/su_max 0.000
_refine_ls_shift/su_mean 0.000
_refine_ls_structure_factor_coef Fsqd
_refine_ls_weighting_details 'calc w = 1/[\s^2^(Fo^2^)+(0.0755P)^2^+0.1339P] where P=(Fo^2^+2Fc^2^)/3'
_refine_ls_weighting_scheme calc
_refine_ls_wR_factor_gt 0.139
_refine_ls_wR_factor_ref 0.160
_reflns_number_gt 3043
_reflns_number_total 4724
_reflns_threshold_expression I>2\s(I)
_cod_data_source_file tk2037.cif
_cod_data_source_block I
_cod_depositor_comments
;
The following automatic conversions were performed:
'_symmetry_cell_setting' value 'Triclinic' changed to 'triclinic'
according to '/home/saulius/struct/CIF-dictionaries/cif_core.dic'
dictionary named 'cif_core.dic' version 2.4.1 from 2010-06-29.

Automatic conversion script
Id: cif_fix_enum 1527 2010-12-29 10:47:43Z saulius 

The following automatic conversions were performed:

'_symmetry_cell_setting' value 'Triclinic' changed to 'triclinic'
according to /home/saulius/struct/CIF-dictionaries/cif_core.dic
dictionary named 'cif_core.dic' version 2.4.1 from 2010-06-29.

Automatic conversion script
Id: cif_fix_values 1715 2011-07-08 13:25:40Z adriana 
;
_cod_database_code 2209333
_cod_database_fobs_code 2209333

loop_
_symmetry_equiv_pos_site_id
_symmetry_equiv_pos_as_xyz
1 x,y,z
2 -x,-y,-z

loop_
_atom_site_aniso_label
_atom_site_aniso_U_11
_atom_site_aniso_U_22
_atom_site_aniso_U_33
_atom_site_aniso_U_12
_atom_site_aniso_U_13
_atom_site_aniso_U_23
N1 0.0768(11) 0.0578(9) 0.0633(10) -0.0041(8) -0.0054(8) -0.0153(7)
N2 0.0721(11) 0.0678(10) 0.0578(9) -0.0096(8) 0.0003(8) -0.0094(8)
C1 0.0744(13) 0.0590(11) 0.0498(10) -0.0038(9) -0.0046(8) -0.0096(8)
C2 0.0765(14) 0.0781(14) 0.0721(13) -0.0072(11) -0.0072(11) -0.0187(11)
C3 0.0775(15) 0.0870(17) 0.0871(16) 0.0075(13) -0.0076(12) -0.0275(13)
C4 0.0988(19) 0.0660(13) 0.0833(15) 0.0060(13) -0.0043(13) -0.0250(12)
C5 0.0962(17) 0.0619(12) 0.0669(13) -0.0087(11) -0.0052(11) -0.0147(10)
C6 0.0781(13) 0.0594(11) 0.0465(10) -0.0068(9) -0.0021(8) -0.0065(8)
C7 0.0770(14) 0.0664(12) 0.0618(12) -0.0031(10) -0.0014(10) -0.0133(9)
C8 0.0796(15) 0.0874(16) 0.0716(14) -0.0241(12) 0.0088(11) -0.0089(12)
C9 0.0683(13) 0.0758(14) 0.0821(15) -0.0227(11) 0.0048(10) -0.0160(11)
C10 0.109(2) 0.0867(18) 0.115(2) -0.0056(15) -0.0230(17) -0.0363(16)
C11 0.107(2) 0.131(3) 0.095(2) -0.0113(19) -0.0132(16) -0.0525(19)
C12 0.0859(17) 0.127(2) 0.0782(16) -0.0404(17) -0.0010(13) -0.0241(16)
C13 0.108(2) 0.0926(19) 0.0906(19) -0.0141(15) -0.0144(15) -0.0073(15)
C14 0.1008(19) 0.0847(17) 0.0822(17) 0.0013(14) -0.0029(14) -0.0197(13)
C15 0.127(3) 0.208(4) 0.0819(19) -0.074(3) -0.0032(18) -0.023(2)
C16 0.0913(16) 0.0649(12) 0.0790(14) -0.0071(11) -0.0098(11) -0.0265(11)
C17 0.0791(14) 0.0557(11) 0.0777(13) -0.0093(10) -0.0053(11) -0.0235(10)
C18 0.0836(17) 0.100(2) 0.120(2) -0.0316(15) -0.0137(15) -0.0199(17)
C19 0.095(2) 0.119(2) 0.127(3) -0.0489(19) 0.0120(19) -0.009(2)
C20 0.0978(18) 0.0733(15) 0.0907(17) -0.0245(13) 0.0103(14) -0.0200(13)
C21 0.0894(18) 0.0917(17) 0.0882(17) -0.0170(14) -0.0060(13) 0.0001(14)
C22 0.0734(15) 0.0909(17) 0.0947(18) -0.0133(12) 0.0018(13) 0.0025(14)
C23 0.154(3) 0.112(2) 0.098(2) -0.042(2) 0.027(2) -0.0050(18)
O1 0.1191(17) 0.1150(17) 0.0761(12) -0.0124(13) -0.0001(12) -0.0134(12)
Cl1 0.0806(4) 0.0808(4) 0.1266(6) -0.0275(3) 0.0139(3) -0.0460(4)

loop_
_atom_site_type_symbol
_atom_site_label
_atom_site_fract_x
_atom_site_fract_y
_atom_site_fract_z
_atom_site_U_iso_or_equiv
_atom_site_thermal_displace_type
_atom_site_calc_flag
_atom_site_refinement_flags
_atom_site_occupancy
N N1 0.0847(2) 0.22227(19) 0.62537(14) 0.0684(6) Uani . . 1.000
N N2 0.2190(2) 0.3738(2) 0.63237(13) 0.0690(6) Uani . . 1.000
C C1 -0.0153(2) 0.3589(2) 0.63699(15) 0.0643(7) Uani . . 1.000
C C2 -0.1697(3) 0.4034(3) 0.64205(19) 0.0777(8) Uani . . 1.000
C C3 -0.2332(3) 0.5492(3) 0.6523(2) 0.0883(9) Uani . . 1.000
C C4 -0.1475(3) 0.6458(3) 0.6560(2) 0.0871(9) Uani . . 1.000
C C5 0.0052(3) 0.6026(3) 0.65065(18) 0.0775(8) Uani . . 1.000
C C6 0.0707(2) 0.4551(2) 0.64078(15) 0.0648(7) Uani . . 1.000
C C7 0.2215(3) 0.2375(3) 0.62300(17) 0.0722(7) Uani . . 1.000
C C8 0.3514(3) 0.4229(3) 0.64242(19) 0.0819(9) Uani . . 1.000
C C9 0.3868(3) 0.3852(3) 0.7614(2) 0.0758(8) Uani . . 1.000
C C10 0.3251(4) 0.4858(3) 0.8266(3) 0.1038(11) Uani . . 1.000
C C11 0.3480(4) 0.4440(4) 0.9371(3) 0.1095(14) Uani . . 1.000
C C12 0.4335(3) 0.3052(4) 0.9854(2) 0.0946(10) Uani . . 1.000
C C13 0.4992(4) 0.2089(4) 0.9184(3) 0.1013(11) Uani . . 1.000
C C14 0.4757(3) 0.2478(3) 0.8080(2) 0.0947(10) Uani . . 1.000
C C15 0.4534(5) 0.2632(6) 1.1064(3) 0.1347(18) Uani . . 1.000
C C16 0.0464(3) 0.0819(3) 0.6238(2) 0.0789(8) Uani . . 1.000
C C17 0.0268(3) -0.0101(2) 0.73839(19) 0.0710(7) Uani . . 1.000
C C18 -0.1100(3) -0.0316(4) 0.7819(3) 0.0998(11) Uani . . 1.000
C C19 -0.1244(4) -0.1128(4) 0.8877(3) 0.1144(14) Uani . . 1.000
C C20 -0.0058(3) -0.1767(3) 0.9532(2) 0.0880(10) Uani . . 1.000
C C21 0.1287(3) -0.1542(3) 0.9085(2) 0.0949(10) Uani . . 1.000
C C22 0.1461(3) -0.0734(3) 0.8030(2) 0.0930(10) Uani . . 1.000
C C23 -0.0227(5) -0.2640(4) 1.0689(3) 0.1264(14) Uani . . 1.000
O O1 0.4969(3) 0.0557(3) 0.35220(17) 0.1092(9) Uani . . 1.000
Cl Cl1 0.33838(7) -0.18318(7) 0.50116(6) 0.0923(3) Uani . . 1.000
H H2 -0.22670 0.33880 0.63870 0.0930 Uiso calc R 1.000
H H3 -0.33660 0.58430 0.65700 0.1060 Uiso calc R 1.000
H H4 -0.19580 0.74380 0.66240 0.1050 Uiso calc R 1.000
H H5 0.06160 0.66800 0.65340 0.0930 Uiso calc R 1.000
H H7 0.30810 0.16200 0.61570 0.0870 Uiso calc R 1.000
H H8A 0.33300 0.53080 0.61330 0.0980 Uiso calc R 1.000
H H8B 0.43580 0.37260 0.60050 0.0980 Uiso calc R 1.000
H H10 0.26790 0.58190 0.79640 0.1250 Uiso calc R 1.000
H H11 0.30360 0.51280 0.98030 0.1320 Uiso calc R 1.000
H H13 0.56110 0.11500 0.94780 0.1210 Uiso calc R 1.000
H H14 0.52120 0.17930 0.76480 0.1140 Uiso calc R 1.000
H H15A 0.46580 0.15660 1.13290 0.2020 Uiso calc R 1.000
H H15B 0.36700 0.31690 1.14320 0.2020 Uiso calc R 1.000
H H15C 0.54000 0.28930 1.12040 0.2020 Uiso calc R 1.000
H H16A 0.12490 0.02230 0.58310 0.0950 Uiso calc R 1.000
H H16B -0.04520 0.10710 0.58680 0.0950 Uiso calc R 1.000
H H18 -0.19280 0.00880 0.73980 0.1200 Uiso calc R 1.000
H H19 -0.21790 -0.12480 0.91580 0.1370 Uiso calc R 1.000
H H21 0.21150 -0.19470 0.95070 0.1140 Uiso calc R 1.000
H H22 0.23980 -0.06160 0.77530 0.1120 Uiso calc R 1.000
H H23A -0.01470 -0.36720 1.06900 0.1900 Uiso calc R 1.000
H H23B -0.11850 -0.22070 1.10100 0.1900 Uiso calc R 1.000
H H23C 0.05430 -0.25980 1.11060 0.1900 Uiso calc R 1.000
H H101 0.494(4) 0.145(5) 0.385(3) 0.139(13) Uiso . . 1.000
H H102 0.432(5) 0.028(5) 0.398(4) 0.144(16) Uiso . . 1.000

loop_
_atom_type_symbol
_atom_type_description
_atom_type_scat_dispersion_real
_atom_type_scat_dispersion_imag
_atom_type_scat_source
O O 0.0106 0.0060 'International Tables Vol C Tables 4.2.6.8 and 6.1.1.4'
N N 0.0061 0.0033 'International Tables Vol C Tables 4.2.6.8 and 6.1.1.4'
Cl Cl 0.1484 0.1585 'International Tables Vol C Tables 4.2.6.8 and 6.1.1.4'
H H 0.0000 0.0000 'International Tables Vol C Tables 4.2.6.8 and 6.1.1.4'
C C 0.0033 0.0016 'International Tables Vol C Tables 4.2.6.8 and 6.1.1.4'

loop_
_exptl_crystal_face_index_h
_exptl_crystal_face_index_k
_exptl_crystal_face_index_l
_exptl_crystal_face_perp_dist
0 0 1 0.2884
-8 -4 -23 0.2989
27 -13 -17 0.3888
-8 13 0 0.1386
-5 -20 -6 0.1512
15 20 28 0.3575
14 1 19 0.2834
1 4 2 0.2668
13 14 11 0.3782
-9 -4 -4 0.3326
9 23 3 0.2755
-24 2 -13 0.2475
1 3 -25 0.3573
25 -17 -24 0.3699
-7 -9 -28 0.3034
1 23 -24 0.2777
-16 -21 -24 0.2930
2 -5 -6 0.2291
-1 6 -16 0.3177
-25 -14 -29 0.3114
-13 -22 7 0.3384
10 -9 12 0.1740

loop_
_geom_angle_atom_site_label_1
_geom_angle_atom_site_label_2
_geom_angle_atom_site_label_3
_geom_angle
_geom_angle_publ_flag
H101 O1 H102 93(4) no
C1 N1 C7 107.71(19) yes
C1 N1 C16 126.6(2) yes
C7 N1 C16 125.6(2) yes
C6 N2 C8 126.97(19) yes
C6 N2 C7 107.9(2) yes
C7 N2 C8 124.9(2) yes
N1 C1 C6 106.36(17) yes
C2 C1 C6 122.57(19) no
N1 C1 C2 131.1(2) no
C1 C2 C3 115.6(2) no
C2 C3 C4 122.0(3) no
C3 C4 C5 122.7(3) no
C4 C5 C6 115.9(2) no
N2 C6 C1 106.75(17) no
C1 C6 C5 121.3(2) no
N2 C6 C5 132.0(2) no
N1 C7 N2 111.2(2) no
N2 C8 C9 109.9(2) no
C8 C9 C14 120.9(2) no
C10 C9 C14 118.2(3) no
C8 C9 C10 120.9(3) no
C9 C10 C11 119.9(3) no
C10 C11 C12 122.5(3) no
C11 C12 C13 116.8(3) no
C13 C12 C15 122.4(4) no
C11 C12 C15 120.8(3) no
C12 C13 C14 121.6(3) no
C9 C14 C13 121.1(3) no
N1 C16 C17 111.35(19) no
C16 C17 C18 121.8(3) no
C16 C17 C22 120.4(2) no
C18 C17 C22 117.9(2) no
C17 C18 C19 120.2(3) no
C18 C19 C20 122.5(3) no
C19 C20 C23 122.2(3) no
C21 C20 C23 121.4(3) no
C19 C20 C21 116.4(3) no
C20 C21 C22 122.3(3) no
C17 C22 C21 120.8(3) no
C1 C2 H2 122.00 no
C3 C2 H2 122.00 no
C4 C3 H3 119.00 no
C2 C3 H3 119.00 no
C5 C4 H4 119.00 no
C3 C4 H4 119.00 no
C4 C5 H5 122.00 no
C6 C5 H5 122.00 no
N1 C7 H7 124.00 no
N2 C7 H7 124.00 no
N2 C8 H8B 110.00 no
C9 C8 H8A 110.00 no
C9 C8 H8B 110.00 no
H8A C8 H8B 108.00 no
N2 C8 H8A 110.00 no
C9 C10 H10 120.00 no
C11 C10 H10 120.00 no
C12 C11 H11 119.00 no
C10 C11 H11 119.00 no
C14 C13 H13 119.00 no
C12 C13 H13 119.00 no
C9 C14 H14 120.00 no
C13 C14 H14 119.00 no
C12 C15 H15B 109.00 no
C12 C15 H15C 110.00 no
C12 C15 H15A 109.00 no
H15A C15 H15C 109.00 no
H15B C15 H15C 109.00 no
H15A C15 H15B 109.00 no
N1 C16 H16A 109.00 no
C17 C16 H16A 109.00 no
C17 C16 H16B 109.00 no
N1 C16 H16B 109.00 no
H16A C16 H16B 108.00 no
C19 C18 H18 120.00 no
C17 C18 H18 120.00 no
C18 C19 H19 119.00 no
C20 C19 H19 119.00 no
C22 C21 H21 119.00 no
C20 C21 H21 119.00 no
C17 C22 H22 120.00 no
C21 C22 H22 120.00 no
C20 C23 H23B 109.00 no
C20 C23 H23C 109.00 no
C20 C23 H23A 110.00 no
H23A C23 H23C 109.00 no
H23B C23 H23C 109.00 no
H23A C23 H23B 109.00 no

loop_
_geom_bond_atom_site_label_1
_geom_bond_atom_site_label_2
_geom_bond_distance
_geom_bond_publ_flag
O1 H102 0.84(5) no
O1 H101 1.02(5) no
N1 C1 1.397(3) yes
N1 C7 1.325(4) yes
N1 C16 1.479(3) yes
N2 C6 1.390(3) yes
N2 C7 1.321(3) yes
N2 C8 1.472(4) yes
C1 C2 1.385(4) no
C1 C6 1.389(3) no
C2 C3 1.374(4) no
C3 C4 1.390(4) no
C4 C5 1.369(4) no
C5 C6 1.390(3) no
C8 C9 1.514(3) no
C9 C14 1.366(4) no
C9 C10 1.373(4) no
C10 C11 1.381(5) no
C11 C12 1.369(5) no
C12 C13 1.367(5) no
C12 C15 1.504(4) no
C13 C14 1.382(4) no
C16 C17 1.513(3) no
C17 C18 1.379(4) no
C17 C22 1.372(4) no
C18 C19 1.379(5) no
C19 C20 1.374(5) no
C20 C21 1.366(4) no
C20 C23 1.505(4) no
C21 C22 1.379(4) no
C2 H2 0.9300 no
C3 H3 0.9300 no
C4 H4 0.9300 no
C5 H5 0.9300 no
C7 H7 0.9300 no
C8 H8A 0.9700 no
C8 H8B 0.9700 no
C10 H10 0.9300 no
C11 H11 0.9300 no
C13 H13 0.9300 no
C14 H14 0.9300 no
C15 H15B 0.9600 no
C15 H15A 0.9600 no
C15 H15C 0.9600 no
C16 H16B 0.9700 no
C16 H16A 0.9700 no
C18 H18 0.9300 no
C19 H19 0.9300 no
C21 H21 0.9300 no
C22 H22 0.9300 no
C23 H23C 0.9600 no
C23 H23A 0.9600 no
C23 H23B 0.9600 no

loop_
_geom_contact_atom_site_label_1
_geom_contact_atom_site_label_2
_geom_contact_distance
_geom_contact_site_symmetry_2
_geom_contact_publ_flag
Cl1 O1 3.155(3) . no
Cl1 C16 3.633(3) . no
Cl1 O1 3.189(3) 2_656 no
Cl1 H16A 2.6700 . no
Cl1 H102 2.43(5) . no
Cl1 H8A 2.7400 1_545 no
Cl1 H2 3.0100 2_556 no
Cl1 H8B 2.7700 2_656 no
Cl1 H16B 2.9200 2_556 no
Cl1 H101 2.41(4) 2_656 no
O1 C7 3.227(4) 2_656 no
O1 C15 3.244(5) 1_554 no
O1 Cl1 3.155(3) . no
O1 Cl1 3.189(3) 2_656 no
O1 H22 2.7800 2_656 no
O1 H7 2.3200 2_656 no
O1 H15A 2.7200 1_554 no
O1 H4 2.9200 2_566 no
N1 N2 2.183(3) . no
N2 N1 2.183(3) . no
C1 C6 3.546(3) 2_566 no
C1 C5 3.557(3) 2_566 no
C2 C6 3.597(3) 2_566 no
C3 C7 3.571(3) 2_566 no
C4 C7 3.521(3) 2_566 no
C5 C1 3.557(3) 2_566 no
C6 C2 3.597(3) 2_566 no
C6 C1 3.546(3) 2_566 no
C7 C22 3.435(4) . no
C7 C3 3.571(3) 2_566 no
C7 C14 3.577(4) . no
C7 O1 3.227(4) 2_656 no
C7 C4 3.521(3) 2_566 no
C14 C7 3.577(4) . no
C15 O1 3.244(5) 1_556 no
C16 Cl1 3.633(3) . no
C22 C7 3.435(4) . no
C2 H16B 2.9400 . no
C4 H15B 3.0900 2_567 no
C5 H8A 2.9500 . no
C7 H22 2.9800 . no
C8 H5 3.0500 . no
C10 H15C 3.0100 2_667 no
C11 H15C 2.9000 2_667 no
C12 H19 2.9700 2_557 no
C15 H19 2.9400 2_557 no
C15 H21 3.0500 2_657 no
C16 H2 3.0200 . no
C21 H10 3.0700 1_545 no
C21 H11 3.0800 1_545 no
C21 H15C 3.0200 2_657 no
H2 C16 3.0200 . no
H2 H16B 2.5400 . no
H2 Cl1 3.0100 2_556 no
H3 H101 2.5300 2_566 no
H4 O1 2.9200 2_566 no
H5 C8 3.0500 . no
H5 H8A 2.5600 . no
H7 H8B 2.5600 . no
H7 H16A 2.5700 . no
H7 O1 2.3200 2_656 no
H8A H5 2.5600 . no
H8A C5 2.9500 . no
H8A H10 2.4500 . no
H8A Cl1 2.7400 1_565 no
H8B H7 2.5600 . no
H8B H14 2.4500 . no
H8B Cl1 2.7700 2_656 no
H10 H8A 2.4500 . no
H10 C21 3.0700 1_565 no
H11 H15B 2.4100 . no
H11 C21 3.0800 1_565 no
H13 H15A 2.4800 . no
H14 H8B 2.4500 . no
H15A H19 2.5900 2_557 no
H15A O1 2.7200 1_556 no
H15A H13 2.4800 . no
H15B H11 2.4100 . no
H15B C4 3.0900 2_567 no
H15C C10 3.0100 2_667 no
H15C C11 2.9000 2_667 no
H15C H21 2.3900 2_657 no
H15C C21 3.0200 2_657 no
H16A H7 2.5700 . no
H16A Cl1 2.6700 . no
H16B H2 2.5400 . no
H16B C2 2.9400 . no
H16B Cl1 2.9200 2_556 no
H16B H18 2.3800 . no
H18 H16B 2.3800 . no
H19 H15A 2.5900 2_557 no
H19 C15 2.9400 2_557 no
H19 C12 2.9700 2_557 no
H19 H23B 2.4900 . no
H21 C15 3.0500 2_657 no
H21 H15C 2.3900 2_657 no
H21 H23C 2.4100 . no
H22 C7 2.9800 . no
H22 O1 2.7800 2_656 no
H23B H19 2.4900 . no
H23C H21 2.4100 . no
H101 Cl1 2.41(4) 2_656 no
H101 H3 2.5300 2_566 no
H102 Cl1 2.43(5) . no

loop_
_geom_hbond_atom_site_label_D
_geom_hbond_atom_site_label_H
_geom_hbond_atom_site_label_A
_geom_hbond_site_symmetry_A
_geom_hbond_distance_DH
_geom_hbond_distance_HA
_geom_hbond_distance_DA
_geom_hbond_angle_DHA
_geom_hbond_publ_flag
O1 H101 Cl1 2_656 1.02(5) 2.41(4) 3.189(3) 132(3) yes
O1 H102 Cl1 . 0.84(5) 2.43(5) 3.155(3) 146(4) yes
C7 H7 O1 2_656 0.93 2.32 3.227(4) 164 yes
C8 H8a Cl1 1_565 0.97 2.74 3.692(3) 167 yes
C8 H8b Cl1 2_656 0.97 2.77 3.730(3) 170 yes
C16 H16a Cl1 . 0.97 2.67 3.633(3) 170 yes

loop_
_geom_torsion_atom_site_label_1
_geom_torsion_atom_site_label_2
_geom_torsion_atom_site_label_3
_geom_torsion_atom_site_label_4
_geom_torsion
_geom_torsion_publ_flag
C7 N1 C1 C2 178.9(2) no
C16 N1 C1 C2 -5.1(3) no
C7 N1 C1 C6 0.3(2) no
C16 N1 C1 C6 176.30(19) no
C1 N1 C7 N2 0.1(2) no
C16 N1 C7 N2 -175.98(19) no
C1 N1 C16 C17 -84.9(3) yes
C7 N1 C16 C17 90.4(3) no
C6 N2 C8 C9 86.8(3) yes
C7 N2 C8 C9 -87.0(3) no
C7 N2 C6 C5 -179.0(2) no
C8 N2 C6 C5 6.4(3) no
C7 N2 C6 C1 0.6(2) no
C8 N2 C6 C1 -174.04(18) no
C6 N2 C7 N1 -0.4(2) no
C8 N2 C7 N1 174.33(18) no
N1 C1 C2 C3 -179.1(2) no
C2 C1 C6 C5 0.4(3) no
N1 C1 C6 C5 179.15(18) no
C6 C1 C2 C3 -0.7(3) no
C2 C1 C6 N2 -179.25(18) no
N1 C1 C6 N2 -0.5(2) no
C1 C2 C3 C4 0.7(3) no
C2 C3 C4 C5 -0.6(4) no
C3 C4 C5 C6 0.2(3) no
C4 C5 C6 N2 179.4(2) no
C4 C5 C6 C1 -0.2(3) no
N2 C8 C9 C14 87.7(3) no
N2 C8 C9 C10 -89.4(3) no
C8 C9 C14 C13 -175.1(3) no
C8 C9 C10 C11 174.1(3) no
C14 C9 C10 C11 -3.1(5) no
C10 C9 C14 C13 2.1(5) no
C9 C10 C11 C12 1.4(6) no
C10 C11 C12 C15 -178.9(4) no
C10 C11 C12 C13 1.4(5) no
C11 C12 C13 C14 -2.4(5) no
C15 C12 C13 C14 177.9(4) no
C12 C13 C14 C9 0.7(5) no
N1 C16 C17 C18 112.9(3) no
N1 C16 C17 C22 -66.2(3) no
C16 C17 C18 C19 -178.3(3) no
C22 C17 C18 C19 0.9(5) no
C16 C17 C22 C21 178.3(2) no
C18 C17 C22 C21 -0.8(4) no
C17 C18 C19 C20 -0.9(5) no
C18 C19 C20 C21 0.8(5) no
C18 C19 C20 C23 179.5(3) no
C19 C20 C21 C22 -0.7(4) no
C23 C20 C21 C22 -179.4(3) no
C20 C21 C22 C17 0.8(4) no

loop_
_cod_related_entry_id
_cod_related_entry_database
_cod_related_entry_code
1 ChemSpider 21128089
